data_7010032
loop_
_publ_author_name
'Adams, Chris J.'
'Bruce, Michael I.'
'Halet, Jean-Fran\,cois'
'Kahlal, Samia'
'Skelton, Brian W.'
'White, Allan H.'

_publ_section_title
;
 Reactions of nickelocene with an Ru5 cluster: crystal structures of
 two nickel--ruthenium clusters containing C2 ligands
;
_journal_issue 4
_journal_name_full 'Journal of the Chemical Society, Dalton Transactions'
_journal_page_first 414
_journal_paper_doi 10.1039/b005210h
_journal_year 2001
_chemical_formula_structural '[Ru4Ni2(CO)8(PPh3)2(C2)(SMe)2(cp)2]'
_chemical_formula_sum 'C46 H36 Ni2 O8 P2 Ru4 S2'
_chemical_formula_weight 1364.53
_space_group_IT_number 91
_symmetry_cell_setting tetragonal
_symmetry_space_group_name_Hall 'P 4w 2c'
_symmetry_space_group_name_H-M 'P 41 2 2'
_cell_angle_alpha 90.00000
_cell_angle_beta 90.00000
_cell_angle_gamma 90.00000
_cell_formula_units_Z 4
_cell_length_a 11.416(2)
_cell_length_b 11.416(2)
_cell_length_c 37.328(5)
_cell_measurement_reflns_used 6
_cell_measurement_temperature 293
_cell_measurement_theta_max 12.3
_cell_measurement_theta_min 10.7
_cell_volume 4864.8(14)
_computing_cell_refinement 'Enraf-Nonius software'
_computing_data_collection 'Enraf-Nonius software'
_computing_data_reduction xtal
_computing_molecular_graphics xtal
_computing_publication_material 'xtal BONDLA CIFIO'
_computing_structure_refinement xtal
_computing_structure_solution xtal
_diffrn_ambient_temperature 293
_diffrn_measurement_device_type 'CAD4 diffractometer'
_diffrn_measurement_method '2\q-\w scans'
_diffrn_radiation_detector 'single counter'
_diffrn_radiation_monochromator graphite
_diffrn_radiation_source 'rotating anode'
_diffrn_radiation_type 'Mo K\a'
_diffrn_radiation_wavelength .71073
_diffrn_reflns_limit_h_max 13
_diffrn_reflns_limit_h_min 0
_diffrn_reflns_limit_k_max 13
_diffrn_reflns_limit_k_min 0
_diffrn_reflns_limit_l_max 44
_diffrn_reflns_limit_l_min 0
_diffrn_reflns_number 2561
_diffrn_reflns_theta_max 25.0
_diffrn_reflns_theta_min 2
_diffrn_standards_decay_% 0
_diffrn_standards_interval_time 3600
_diffrn_standards_number 6
_exptl_absorpt_coefficient_mu 2.17
_exptl_absorpt_correction_T_max .84
_exptl_absorpt_correction_T_min .82
_exptl_absorpt_correction_type gaussian
_exptl_absorpt_process_details 'XTAL absorb'
_exptl_crystal_density_diffrn 1.863
_exptl_crystal_description prism
_exptl_crystal_F_000 2680
_exptl_crystal_size_max .17
_exptl_crystal_size_mid .16
_exptl_crystal_size_min .13
_refine_diff_density_max .781
_refine_diff_density_min -.671
_refine_ls_goodness_of_fit_all 1.280
_refine_ls_goodness_of_fit_ref 1.378
_refine_ls_hydrogen_treatment noref
_refine_ls_matrix_type full
_refine_ls_number_constraints 0
_refine_ls_number_parameters 297
_refine_ls_number_reflns 1437
_refine_ls_number_restraints 0
_refine_ls_R_factor_all R.083
_refine_ls_R_factor_gt .042
_refine_ls_shift/su_max .098
_refine_ls_shift/su_mean .0038
_refine_ls_structure_factor_coef F
_refine_ls_weighting_scheme calc
_refine_ls_wR_factor_all .045
_refine_ls_wR_factor_ref .034
_reflns_limit_h_max 13
_reflns_limit_h_min 0
_reflns_limit_k_max 13
_reflns_limit_k_min 0
_reflns_limit_l_max 44
_reflns_limit_l_min 0
_reflns_number_gt 1437
_reflns_number_observed 1437
_reflns_number_total 2561
_reflns_threshold_expression 'I    > 3.00 sig(I   )'
_cod_data_source_file b005210h.txt
_cod_data_source_block br306
_cod_depositor_comments
;
The following automatic conversions were performed:
'_refine_ls_matrix_type' value 'Full' changed to 'full' according to
'/home/saulius/struct/CIF-dictionaries/cif_core.dic' dictionary named
'cif_core.dic' version 2.4.1 from 2010-06-29.

Automatic conversion script
Id: cif_fix_enum 1527 2010-12-29 10:47:43Z saulius 
;
_cod_original_cell_volume 4864.8(18)
_cod_original_sg_symbol_Hall p_4w_2c
_cod_original_sg_symbol_H-M P_41_2_2
_cod_database_code 7010032

loop_
_symmetry_equiv_pos_as_xyz
+x,+y,+z
+x,-y,1/2-z
-x,-y,1/2+z
-x,+y,-z
+y,+x,3/4-z
+y,-x,3/4+z
-y,+x,1/4+z
-y,-x,1/4-z

loop_
_atom_site_label
_atom_site_fract_x
_atom_site_fract_y
_atom_site_fract_z
_atom_site_U_iso_or_equiv
_atom_site_adp_type
_atom_site_calc_flag
_atom_site_calc_attached_atom
_atom_site_occupancy
_atom_site_disorder_assembly
_atom_site_disorder_group
Ru1 .91718(11) .58813(12) .44327(3) .0549(8) Uani ? ? 1.00000 ? ?
Ru2 1.16572(11) .59102(12) .46434(3) .0525(8) Uani ? ? 1.00000 ? ?
Ni3 .7961(5) .7441(8) .4826(2) .048(3) Uani ? ? .50000 ? ?
Ni3' .8540(5) .7515(8) .4870(2) .058(4) Uani ? ? .50000 ? ?
S .8666(4) .4460(3) .48920(11) .062(3) Uani ? ? 1.00000 ? ?
C01 .7271(16) .3806(17) .4784(4) .103(16) Uani ? ? 1.00000 ? ?
C11 .9470(15) .7073(14) .4103(5) .065(12) Uani ? ? 1.00000 ? ?
O11 .9602(12) .7817(11) .3901(3) .110(11) Uani ? ? 1.00000 ? ?
C12 .7972(16) .5408(17) .4147(5) .084(15) Uani ? ? 1.00000 ? ?
O12 .7180(11) .5099(13) .3972(4) .114(12) Uani ? ? 1.00000 ? ?
C21 1.3221(13) .5499(14) .4611(5) .070(12) Uani ? ? 1.00000 ? ?
O21 1.4201(10) .5251(11) .4583(4) .104(10) Uani ? ? 1.00000 ? ?
C22 1.1969(14) .7120(16) .4320(5) .069(13) Uani ? ? 1.00000 ? ?
O22 1.2277(13) .7811(12) .4122(3) .113(12) Uani ? ? 1.00000 ? ?
C1 .933(3) .698(3) .4954(9) .038(8) Uiso ? ? .50000 ? ?
C2 1.010(3) .678(3) .4848(8) .052(9) Uiso ? ? .50000 ? ?
P 1.0712(4) .4794(4) .42200(11) .053(3) Uani ? ? 1.00000 ? ?
C111 1.1147(14) .4967(13) .3754(4) .055(10) Uani ? ? 1.00000 ? ?
C112 1.2310(16) .5008(16) .3661(5) .083(14) Uani ? ? 1.00000 ? ?
C113 1.2671(18) .5113(19) .3310(6) .093(16) Uani ? ? 1.00000 ? ?
C114 1.181(2) .516(2) .3048(6) .105(18) Uani ? ? 1.00000 ? ?
C115 1.070(2) .509(2) .3136(6) .12(2) Uani ? ? 1.00000 ? ?
C116 1.0336(16) .4992(18) .3487(5) .093(15) Uani ? ? 1.00000 ? ?
C121 1.0693(16) .3198(14) .4247(4) .057(11) Uani ? ? 1.00000 ? ?
C122 1.168(2) .2634(16) .4303(6) .103(17) Uani ? ? 1.00000 ? ?
C123 1.167(2) .141(2) .4277(7) .13(2) Uani ? ? 1.00000 ? ?
C124 1.071(3) .082(2) .4247(9) .16(3) Uani ? ? 1.00000 ? ?
C125 .969(2) .136(2) .4177(9) .14(3) Uani ? ? 1.00000 ? ?
C126 .9683(17) .259(2) .4185(6) .101(17) Uani ? ? 1.00000 ? ?
C101 .805(4) .913(5) .466(2) .30(6) Uani ? ? 1.00000 ? ?
C102 .746(3) .910(3) .4984(11) .17(3) Uani ? ? 1.00000 ? ?
C103 .663(3) .826(3) .4998(9) .13(2) Uani ? ? 1.00000 ? ?
C104 .649(4) .775(3) .4674(16) .21(4) Uani ? ? 1.00000 ? ?
C105 .723(4) .845(5) .4488(9) .22(5) Uani ? ? 1.00000 ? ?
H01a .66062 .44037 .47772 .12700 Uiso ? ? 1.00000 ? ?
H01b .72121 .34257 .45561 .12700 Uiso ? ? 1.00000 ? ?
H01c .69823 .32454 .49622 .12700 Uiso ? ? 1.00000 ? ?
H112 1.29082 .49432 .38477 .10100 Uiso ? ? 1.00000 ? ?
H113 1.35325 .51113 .32341 .11600 Uiso ? ? 1.00000 ? ?
H114 1.20499 .53687 .27937 .12600 Uiso ? ? 1.00000 ? ?
H115 1.01643 .50803 .29265 .15900 Uiso ? ? 1.00000 ? ?
H116 .94745 .49367 .35264 .11200 Uiso ? ? 1.00000 ? ?
H122 1.24934 .30368 .43187 .10600 Uiso ? ? 1.00000 ? ?
H123 1.23568 .09403 .43065 .13000 Uiso ? ? 1.00000 ? ?
H124 1.08064 -.00216 .43097 .22700 Uiso ? ? 1.00000 ? ?
H125 .90064 .07727 .41076 .17900 Uiso ? ? 1.00000 ? ?
H126 .89009 .30272 .41233 .15600 Uiso ? ? 1.00000 ? ?
H101 .87301 .95121 .45866 .37000 Uiso ? ? 1.00000 ? ?
H102 .76204 .96150 .51776 .21000 Uiso ? ? 1.00000 ? ?
H103 .62014 .80663 .52091 .16700 Uiso ? ? 1.00000 ? ?
H104 .60106 .71135 .46064 .25000 Uiso ? ? 1.00000 ? ?
H105 .72012 .84240 .42356 .26000 Uiso ? ? 1.00000 ? ?

loop_
_atom_site_aniso_label
_atom_site_aniso_U_11
_atom_site_aniso_U_22
_atom_site_aniso_U_33
_atom_site_aniso_U_12
_atom_site_aniso_U_13
_atom_site_aniso_U_23
Ru1 .0478(7) .0611(8) .0558(7) .0017(9) -.0082(8) .0030(8)
Ru2 .0439(7) .0524(8) .0613(8) .0001(8) -.0043(7) -.0082(8)
Ni3 .031(3) .053(3) .059(3) .011(4) -.010(3) .012(3)
Ni3' .059(4) .057(4) .059(4) .021(5) .004(4) .010(3)
S .059(3) .067(3) .060(3) -.010(2) -.006(2) -.003(2)
C01 .093(14) .15(2) .061(12) -.071(15) -.020(11) .005(12)
C11 .064(13) .055(11) .076(13) .014(10) -.022(10) .019(10)
O11 .115(12) .102(11) .113(11) .013(9) -.008(9) .054(9)
C12 .064(13) .089(15) .099(16) -.014(12) .000(12) -.003(13)
O12 .089(11) .140(13) .113(12) -.025(10) -.037(9) .002(10)
C21 .043(9) .068(12) .098(14) -.019(10) .005(11) -.006(11)
O21 .047(7) .105(9) .160(13) .004(8) .009(10) -.022(9)
C22 .039(11) .073(14) .093(14) -.019(9) -.008(10) -.015(11)
O22 .124(13) .091(11) .124(12) -.032(10) -.001(10) .051(10)
P .053(3) .059(3) .046(3) -.005(3) .003(2) -.002(2)
C111 .058(11) .066(11) .042(9) -.001(10) -.003(9) -.005(8)
C112 .067(13) .095(15) .087(14) -.031(12) .014(12) -.014(13)
C113 .088(16) .105(17) .086(16) -.026(14) .021(14) .000(15)
C114 .14(2) .095(16) .085(16) -.029(18) .025(18) -.000(13)
C115 .16(2) .13(2) .068(16) -.02(2) .009(17) .018(14)
C116 .107(16) .126(17) .047(11) -.005(14) -.017(11) -.000(12)
C121 .051(12) .065(12) .055(10) .004(11) .002(10) -.003(9)
C122 .090(16) .033(11) .19(2) -.012(12) -.012(17) .004(14)
C123 .11(2) .11(2) .16(2) .018(19) .01(2) .006(19)
C124 .14(3) .067(19) .28(4) -.02(2) -.05(3) -.01(2)
C125 .15(3) .08(2) .20(3) -.052(18) .01(2) -.05(2)
C126 .076(16) .089(16) .14(2) -.017(14) .023(14) -.004(16)
C101 .16(4) .19(4) .56(11) .03(4) .01(5) .21(6)
C102 .17(3) .09(2) .25(4) .01(3) .07(3) -.04(3)
C103 .16(3) .10(2) .14(2) .08(2) .04(2) .07(2)
C104 .29(6) .08(2) .26(5) .07(3) -.07(4) -.10(3)
C105 .22(5) .34(8) .088(18) .20(5) .07(3) .10(3)

loop_
_atom_type_symbol
_atom_type_description
_atom_type_oxidation_number
_atom_type_number_in_cell
_atom_type_scat_dispersion_real
_atom_type_scat_dispersion_imag
_atom_type_scat_source
C ? 0 184 .002 .002 'Int Tables Vol IV Tables 2.2B and 2.3.1'
H ? 0 144 0 0 'Int Tables Vol IV Tables 2.2B and 2.3.1'
Ni ? 0 8 .285 1.113 'Int Tables Vol IV Tables 2.2B and 2.3.1'
O ? 0 32 .008 .006 'Int Tables Vol IV Tables 2.2B and 2.3.1'
P ? 0 8 .09 .095 'Int Tables Vol IV Tables 2.2B and 2.3.1'
Ru ? 0 16 -1.42 .836 'Int Tables Vol IV Tables 2.2B and 2.3.1'
S ? 0 8 .11 .124 'Int Tables Vol IV Tables 2.2B and 2.3.1'

loop_
_diffrn_attenuator_code
_diffrn_attenuator_scale
? ?

loop_
_geom_angle_atom_site_label_1
_geom_angle_atom_site_label_2
_geom_angle_atom_site_label_3
_geom_angle_site_symmetry_1
_geom_angle_site_symmetry_2
_geom_angle_site_symmetry_3
_geom_angle
_geom_angle_publ_flag
Ru2 Ru1 Ni3 . . . 110.01(14) ?
Ru2 Ru1 Ni3' . . . 95.28(15) ?
Ru2 Ru1 S . . . 92.76(11) ?
Ru2 Ru1 C11 . . . 89.6(5) ?
Ru2 Ru1 C12 . . . 152.4(6) ?
Ru2 Ru1 C1 . . . 72.3(8) ?
Ru2 Ru1 C2 . . . 47.5(10) ?
Ru2 Ru1 P . . . 50.21(11) ?
Ru2 Ru1 Ru2 . . '4 756' 89.85(4) ?
Ni3 Ru1 Ni3' . . . 14.8(2) ?
Ni3 Ru1 S . . . 86.3(2) ?
Ni3 Ru1 C11 . . . 88.4(6) ?
Ni3 Ru1 C12 . . . 97.4(6) ?
Ni3 Ru1 C1 . . . 39.2(8) ?
Ni3 Ru1 C2 . . . 62.7(10) ?
Ni3 Ru1 P . . . 160.22(18) ?
Ni3 Ru1 Ru2 . . '4 756' 48.08(19) ?
Ni3' Ru1 S . . . 88.3(2) ?
Ni3' Ru1 C11 . . . 86.7(6) ?
Ni3' Ru1 C12 . . . 112.0(6) ?
Ni3' Ru1 C1 . . . 26.0(8) ?
Ni3' Ru1 C2 . . . 48.1(10) ?
Ni3' Ru1 P . . . 145.48(19) ?
Ni3' Ru1 Ru2 . . '4 756' 46.3(2) ?
S Ru1 C11 . . . 174.6(5) ?
S Ru1 C12 . . . 92.1(6) ?
S Ru1 C1 . . . 77.7(7) ?
S Ru1 C2 . . . 85.8(8) ?
S Ru1 P . . . 93.74(15) ?
S Ru1 Ru2 . . '4 756' 42.52(10) ?
C11 Ru1 C12 . . . 88.1(8) ?
C11 Ru1 C1 . . . 98.4(9) ?
C11 Ru1 C2 . . . 92.2(10) ?
C11 Ru1 P . . . 91.5(5) ?
C11 Ru1 Ru2 . . '4 756' 132.7(5) ?
C12 Ru1 C1 . . . 135.2(10) ?
C12 Ru1 C2 . . . 160.0(11) ?
C12 Ru1 P . . . 102.4(6) ?
C12 Ru1 Ru2 . . '4 756' 111.6(6) ?
C1 Ru1 C2 . . . 25.2(12) ?
C1 Ru1 P . . . 121.5(8) ?
C1 Ru1 Ru2 . . '4 756' 37.5(7) ?
C2 Ru1 P . . . 97.6(10) ?
C2 Ru1 Ru2 . . '4 756' 55.1(9) ?
P Ru1 Ru2 . . '4 756' 122.79(11) ?
Ru1 Ru2 C21 . . . 155.5(5) ?
Ru1 Ru2 C22 . . . 91.1(5) ?
Ru1 Ru2 C2 . . . 46.5(8) ?
Ru1 Ru2 P . . . 50.04(12) ?
Ru1 Ru2 Ru1 . . '4 756' 90.14(4) ?
Ru1 Ru2 Ni3 . . '4 756' 111.22(13) ?
Ru1 Ru2 Ni3' . . '4 756' 96.40(15) ?
Ru1 Ru2 S . . '4 756' 92.11(11) ?
Ru1 Ru2 C1 . . '4 756' 72.6(8) ?
C21 Ru2 C22 . . . 87.8(7) ?
C21 Ru2 C2 . . . 158.1(10) ?
C21 Ru2 P . . . 105.5(5) ?
C21 Ru2 Ru1 . . '4 756' 108.4(6) ?
C21 Ru2 Ni3 . . '4 756' 93.3(5) ?
C21 Ru2 Ni3' . . '4 756' 108.0(5) ?
C21 Ru2 S . . '4 756' 91.2(5) ?
C21 Ru2 C1 . . '4 756' 131.9(10) ?
C22 Ru2 C2 . . . 92.5(9) ?
C22 Ru2 P . . . 93.2(5) ?
C22 Ru2 Ru1 . . '4 756' 132.8(6) ?
C22 Ru2 Ni3 . . '4 756' 87.9(6) ?
C22 Ru2 Ni3' . . '4 756' 86.9(6) ?
C22 Ru2 S . . '4 756' 174.4(6) ?
C22 Ru2 C1 . . '4 756' 97.2(9) ?
C2 Ru2 P . . . 96.4(9) ?
C2 Ru2 Ru1 . . '4 756' 56.6(8) ?
C2 Ru2 Ni3 . . '4 756' 64.8(9) ?
C2 Ru2 Ni3' . . '4 756' 50.2(9) ?
C2 Ru2 S . . '4 756' 86.4(8) ?
C2 Ru2 C1 . . '4 756' 26.4(12) ?
P Ru2 Ru1 . . '4 756' 122.25(12) ?
P Ru2 Ni3 . . '4 756' 161.22(17) ?
P Ru2 Ni3' . . '4 756' 146.44(19) ?
P Ru2 S . . '4 756' 92.41(15) ?
P Ru2 C1 . . '4 756' 121.8(8) ?
Ru1 Ru2 Ni3 '4 756' . '4 756' 48.36(17) ?
Ru1 Ru2 Ni3' '4 756' . '4 756' 46.2(2) ?
Ru1 Ru2 S '4 756' . '4 756' 42.61(10) ?
Ru1 Ru2 C1 '4 756' . '4 756' 39.2(8) ?
Ni3 Ru2 Ni3' '4 756' . '4 756' 14.87(19) ?
Ni3 Ru2 S '4 756' . '4 756' 86.6(2) ?
Ni3 Ru2 C1 '4 756' . '4 756' 39.6(8) ?
Ni3' Ru2 S '4 756' . '4 756' 88.2(2) ?
Ni3' Ru2 C1 '4 756' . '4 756' 25.8(8) ?
S Ru2 C1 '4 756' . '4 756' 79.4(8) ?
Ru1 Ni3 Ni3' . . . 73.7(10) ?
Ru1 Ni3 C1 . . . 58.8(11) ?
Ru1 Ni3 C101 . . . 115.6(19) ?
Ru1 Ni3 C102 . . . 155.0(12) ?
Ru1 Ni3 C103 . . . 157.3(11) ?
Ru1 Ni3 C104 . . . 115.9(16) ?
Ru1 Ni3 C105 . . . 105.4(14) ?
Ru1 Ni3 Ru2 . . '4 756' 83.6(2) ?
Ni3' Ni3 C1 . . . 25.1(13) ?
Ni3' Ni3 C101 . . . 84.8(17) ?
Ni3' Ni3 C102 . . . 95.0(16) ?
Ni3' Ni3 C103 . . . 129.1(16) ?
Ni3' Ni3 C104 . . . 161.1(17) ?
Ni3' Ni3 C105 . . . 120(2) ?
Ni3' Ni3 Ru2 . . '4 756' 75.2(10) ?
C1 Ni3 C101 . . . 109.4(16) ?
C1 Ni3 C102 . . . 117.1(15) ?
C1 Ni3 C103 . . . 141.8(15) ?
C1 Ni3 C104 . . . 173.3(15) ?
C1 Ni3 C105 . . . 140.2(18) ?
C1 Ni3 Ru2 . . '4 756' 56.3(11) ?
C101 Ni3 C102 . . . 40(2) ?
C101 Ni3 C103 . . . 71.4(18) ?
C101 Ni3 C104 . . . 76.3(17) ?
C101 Ni3 C105 . . . 40(2) ?
C101 Ni3 Ru2 . . '4 756' 147(2) ?
C102 Ni3 C103 . . . 39.6(16) ?
C102 Ni3 C104 . . . 69.5(16) ?
C102 Ni3 C105 . . . 60.7(19) ?
C102 Ni3 Ru2 . . '4 756' 115.6(12) ?
C103 Ni3 C104 . . . 43(2) ?
C103 Ni3 C105 . . . 64.9(17) ?
C103 Ni3 Ru2 . . '4 756' 101.6(11) ?
C104 Ni3 C105 . . . 43(2) ?
C104 Ni3 Ru2 . . '4 756' 120.8(15) ?
C105 Ni3 Ru2 . . '4 756' 163.5(15) ?
Ru1 Ni3' Ni3 . . . 91.5(11) ?
Ru1 Ni3' C1 . . . 64.1(16) ?
Ru1 Ni3' C2 . . . 54.1(9) ?
Ru1 Ni3' C101 . . . 118(2) ?
Ru1 Ni3' C102 . . . 149.4(11) ?
Ru1 Ni3' C103 . . . 129.6(9) ?
Ru1 Ni3' C105 . . . 97.1(12) ?
Ru1 Ni3' Ru2 . . '4 756' 87.5(3) ?
Ru1 Ni3' C2 . . '4 756' 79.5(9) ?
Ni3 Ni3' C1 . . . 140(2) ?
Ni3 Ni3' C2 . . . 143.9(15) ?
Ni3 Ni3' C101 . . . 76.0(16) ?
Ni3 Ni3' C102 . . . 67.2(14) ?
Ni3 Ni3' C103 . . . 38.0(12) ?
Ni3 Ni3' C105 . . . 44.9(16) ?
Ni3 Ni3' Ru2 . . '4 756' 90.0(11) ?
Ni3 Ni3' C2 . . '4 756' 143.4(15) ?
C1 Ni3' C2 . . . 20.5(18) ?
C1 Ni3' C101 . . . 143(2) ?
C1 Ni3' C102 . . . 146(2) ?
C1 Ni3' C103 . . . 149.6(19) ?
C1 Ni3' C105 . . . 158(2) ?
C1 Ni3' Ru2 . . '4 756' 59.5(16) ?
C1 Ni3' C2 . . '4 756' 15.7(18) ?
C2 Ni3' C101 . . . 127.0(16) ?
C2 Ni3' C102 . . . 148.6(14) ?
C2 Ni3' C103 . . . 170.1(12) ?
C2 Ni3' C105 . . . 138.5(14) ?
C2 Ni3' Ru2 . . '4 756' 78.9(9) ?
C2 Ni3' C2 . . '4 756' 33.3(12) ?
C101 Ni3' C102 . . . 38(2) ?
C101 Ni3' C103 . . . 61.2(16) ?
C101 Ni3' C105 . . . 36(2) ?
C101 Ni3' Ru2 . . '4 756' 150.6(18) ?
C101 Ni3' C2 . . '4 756' 139.3(17) ?
C102 Ni3' C103 . . . 33.7(13) ?
C102 Ni3' C105 . . . 52.3(16) ?
C102 Ni3' Ru2 . . '4 756' 113.1(11) ?
C102 Ni3' C2 . . '4 756' 130.7(14) ?
C103 Ni3' C105 . . . 51.2(13) ?
C103 Ni3' Ru2 . . '4 756' 91.8(9) ?
C103 Ni3' C2 . . '4 756' 137.2(12) ?
C105 Ni3' Ru2 . . '4 756' 134.5(13) ?
C105 Ni3' C2 . . '4 756' 170.6(15) ?
Ru2 Ni3' C2 '4 756' . '4 756' 54.5(10) ?
Ru1 S C01 . . . 109.2(6) ?
Ru1 S Ru2 . . '4 756' 94.87(15) ?
C01 S Ru2 . . '4 756' 107.9(6) ?
S C01 H01a . . . 112.6(14) ?
S C01 H01b . . . 116.6(14) ?
S C01 H01c . . . 114.6(13) ?
H01a C01 H01b . . . 103.1(15) ?
H01a C01 H01c . . . 101.8(15) ?
H01b C01 H01c . . . 106.5(18) ?
Ru1 C11 O11 . . . 177.0(16) ?
Ru1 C12 O12 . . . 178.0(17) ?
Ru2 C21 O21 . . . 178.4(16) ?
Ru2 C22 O22 . . . 172.7(15) ?
Ru1 C1 Ni3 . . . 82.0(13) ?
Ru1 C1 Ni3' . . . 89.9(18) ?
Ru1 C1 C2 . . . 67(2) ?
Ru1 C1 Ru2 . . '4 756' 103.3(12) ?
Ru1 C1 C1 . . '4 756' 104.9(19) ?
Ru1 C1 C2 . . '4 756' 123(3) ?
Ni3 C1 Ni3' . . . 14.9(8) ?
Ni3 C1 C2 . . . 140(3) ?
Ni3 C1 Ru2 . . '4 756' 84.1(13) ?
Ni3 C1 C1 . . '4 756' 162(2) ?
Ni3 C1 C2 . . '4 756' 149(3) ?
Ni3' C1 C2 . . . 136(4) ?
Ni3' C1 Ru2 . . '4 756' 94.6(19) ?
Ni3' C1 C1 . . '4 756' 147(3) ?
Ni3' C1 C2 . . '4 756' 147(4) ?
C2 C1 Ru2 . . '4 756' 126(3) ?
C2 C1 C1 . . '4 756' 39(2) ?
C2 C1 C2 . . '4 756' 71(3) ?
Ru2 C1 C1 '4 756' . '4 756' 110(2) ?
Ru2 C1 C2 '4 756' . '4 756' 73(3) ?
C1 C1 C2 '4 756' . '4 756' 38(3) ?
Ru1 C2 Ru2 . . . 86.0(11) ?
Ru1 C2 Ni3' . . . 77.8(13) ?
Ru1 C2 C1 . . . 88(3) ?
Ru1 C2 Ni3' . . '4 756' 160.1(19) ?
Ru1 C2 C1 . . '4 756' 163(3) ?
Ru1 C2 C2 . . '4 756' 128(3) ?
Ru2 C2 Ni3' . . . 161.4(16) ?
Ru2 C2 C1 . . . 166(3) ?
Ru2 C2 Ni3' . . '4 756' 75.4(13) ?
Ru2 C2 C1 . . '4 756' 80(3) ?
Ru2 C2 C2 . . '4 756' 120(3) ?
Ni3' C2 C1 . . . 24(2) ?
Ni3' C2 Ni3' . . '4 756' 119.3(15) ?
Ni3' C2 C1 . . '4 756' 117(3) ?
Ni3' C2 C2 . . '4 756' 77(3) ?
C1 C2 Ni3' . . '4 756' 112(3) ?
C1 C2 C1 . . '4 756' 103(4) ?
C1 C2 C2 . . '4 756' 56(3) ?
Ni3' C2 C1 '4 756' . '4 756' 18(2) ?
Ni3' C2 C2 '4 756' . '4 756' 69(2) ?
C1 C2 C2 '4 756' . '4 756' 54(3) ?
Ru1 P Ru2 . . . 79.75(14) ?
Ru1 P C111 . . . 118.8(5) ?
Ru1 P C121 . . . 120.8(6) ?
Ru2 P C111 . . . 117.9(5) ?
Ru2 P C121 . . . 121.4(5) ?
C111 P C121 . . . 99.4(7) ?
P C111 C112 . . . 120.7(12) ?
P C111 C116 . . . 121.1(13) ?
C112 C111 C116 . . . 118.1(15) ?
C111 C112 C113 . . . 122.2(17) ?
C111 C112 H112 . . . 119.4(17) ?
C113 C112 H112 . . . 118.3(18) ?
C112 C113 C114 . . . 117(2) ?
C112 C113 H113 . . . 123(2) ?
C114 C113 H113 . . . 119(2) ?
C113 C114 C115 . . . 120(2) ?
C113 C114 H114 . . . 118(2) ?
C115 C114 H114 . . . 121(2) ?
C114 C115 C116 . . . 122(2) ?
C114 C115 H115 . . . 113(2) ?
C116 C115 H115 . . . 124(3) ?
C111 C116 C115 . . . 119.6(18) ?
C111 C116 H116 . . . 124.2(17) ?
C115 C116 H116 . . . 116.2(19) ?
P C121 C122 . . . 119.2(14) ?
P C121 C126 . . . 120.6(14) ?
C122 C121 C126 . . . 120.1(17) ?
C121 C122 C123 . . . 118(2) ?
C121 C122 H122 . . . 124.0(18) ?
C123 C122 H122 . . . 117(2) ?
C122 C123 C124 . . . 122(3) ?
C122 C123 H123 . . . 123(3) ?
C124 C123 H123 . . . 114(3) ?
C123 C124 C125 . . . 121(3) ?
C123 C124 H124 . . . 113(3) ?
C125 C124 H124 . . . 126(3) ?
C124 C125 C126 . . . 117(2) ?
C124 C125 H125 . . . 113(2) ?
C126 C125 H125 . . . 130(2) ?
C121 C126 C125 . . . 121(2) ?
C121 C126 H126 . . . 121(2) ?
C125 C126 H126 . . . 118(2) ?
Ni3 C101 Ni3' . . . 19.2(6) ?
Ni3 C101 C102 . . . 71(3) ?
Ni3 C101 C105 . . . 65(3) ?
Ni3 C101 H101 . . . 125(4) ?
Ni3' C101 C102 . . . 77(3) ?
Ni3' C101 C105 . . . 82(4) ?
Ni3' C101 H101 . . . 108(4) ?
C102 C101 C105 . . . 93(4) ?
C102 C101 H101 . . . 132(7) ?
C105 C101 H101 . . . 135(8) ?
Ni3 C102 Ni3' . . . 17.9(4) ?
Ni3 C102 C101 . . . 69(3) ?
Ni3 C102 C103 . . . 64(2) ?
Ni3 C102 H102 . . . 137(3) ?
Ni3' C102 C101 . . . 65(3) ?
Ni3' C102 C103 . . . 80(2) ?
Ni3' C102 H102 . . . 123(3) ?
C101 C102 C103 . . . 113(4) ?
C101 C102 H102 . . . 124(4) ?
C103 C102 H102 . . . 123(4) ?
Ni3 C103 Ni3' . . . 12.9(4) ?
Ni3 C103 C102 . . . 77(2) ?
Ni3 C103 C104 . . . 65(2) ?
Ni3 C103 H103 . . . 125(3) ?
Ni3' C103 C102 . . . 67(2) ?
Ni3' C103 C104 . . . 77(2) ?
Ni3' C103 H103 . . . 123(3) ?
C102 C103 C104 . . . 110(3) ?
C102 C103 H103 . . . 124(4) ?
C104 C103 H103 . . . 126(4) ?
Ni3 C104 C103 . . . 72(3) ?
Ni3 C104 C105 . . . 72(3) ?
Ni3 C104 H104 . . . 118(3) ?
C103 C104 C105 . . . 98(3) ?
C103 C104 H104 . . . 129(5) ?
C105 C104 H104 . . . 133(6) ?
Ni3 C105 Ni3' . . . 14.8(5) ?
Ni3 C105 C101 . . . 75(3) ?
Ni3 C105 C104 . . . 65(3) ?
Ni3 C105 H105 . . . 131(5) ?
Ni3' C105 C101 . . . 62(3) ?
Ni3' C105 C104 . . . 79(3) ?
Ni3' C105 H105 . . . 128(4) ?
C101 C105 C104 . . . 122(4) ?
C101 C105 H105 . . . 121(5) ?
C104 C105 H105 . . . 118(5) ?

loop_
_geom_bond_atom_site_label_1
_geom_bond_atom_site_label_2
_geom_bond_site_symmetry_1
_geom_bond_site_symmetry_2
_geom_bond_distance
_geom_bond_publ_flag
Ru1 Ru2 . . 2.9445(18) ?
Ru1 Ni3 . . 2.690(8) ?
Ru1 Ni3' . . 2.582(9) ?
Ru1 S . . 2.430(4) ?
Ru1 C11 . . 1.866(17) ?
Ru1 C12 . . 1.817(18) ?
Ru1 C1 . . 2.32(3) ?
Ru1 C2 . . 2.14(3) ?
Ru1 P . . 2.294(5) ?
Ru1 Ru2 . '4 756' 3.5764(17) ?
Ru2 C21 . . 1.850(15) ?
Ru2 C22 . . 1.868(18) ?
Ru2 C2 . . 2.18(4) ?
Ru2 P . . 2.299(4) ?
Ru2 Ni3 . '4 756' 2.678(9) ?
Ru2 Ni3' . '4 756' 2.589(9) ?
Ru2 S . '4 756' 2.426(4) ?
Ru2 C1 . '4 756' 2.24(3) ?
Ni3 Ni3' . . .687(8) ?
Ni3 C1 . . 1.72(3) ?
Ni3 C101 . . 2.03(6) ?
Ni3 C102 . . 2.06(4) ?
Ni3 C103 . . 1.90(4) ?
Ni3 C104 . . 1.81(5) ?
Ni3 C105 . . 1.90(5) ?
Ni3' C1 . . 1.13(3) ?
Ni3' C2 . . 1.97(4) ?
Ni3' C101 . . 2.08(6) ?
Ni3' C102 . . 2.23(4) ?
Ni3' C103 . . 2.39(4) ?
Ni3' C105 . . 2.33(5) ?
Ni3' C2 . '4 756' 2.05(4) ?
S C01 . . 1.804(18) ?
C01 H01a . . 1.021(18) ?
C01 H01b . . .959(16) ?
C01 H01c . . .979(17) ?
C11 O11 . . 1.15(2) ?
C12 O12 . . 1.17(2) ?
C21 O21 . . 1.158(19) ?
C22 O22 . . 1.14(2) ?
C1 C2 . . .99(5) ?
C1 C1 . '4 756' 1.57(4) ?
C1 C2 . '4 756' 1.01(5) ?
C2 C2 . '4 756' 1.16(4) ?
P C111 . . 1.819(16) ?
P C121 . . 1.825(17) ?
C111 C112 . . 1.37(2) ?
C111 C116 . . 1.36(2) ?
C112 C113 . . 1.38(3) ?
C112 H112 . . .979(18) ?
C113 C114 . . 1.39(3) ?
C113 H113 . . 1.02(2) ?
C114 C115 . . 1.31(4) ?
C114 H114 . . 1.02(2) ?
C115 C116 . . 1.38(3) ?
C115 H115 . . .99(2) ?
C116 H116 . . .997(18) ?
C121 C122 . . 1.32(3) ?
C121 C126 . . 1.37(3) ?
C122 C123 . . 1.40(3) ?
C122 H122 . . 1.04(2) ?
C123 C124 . . 1.29(4) ?
C123 H123 . . .95(3) ?
C124 C125 . . 1.35(4) ?
C124 H124 . . .99(3) ?
C125 C126 . . 1.40(3) ?
C125 H125 . . 1.06(3) ?
C126 H126 . . 1.05(2) ?
C101 C102 . . 1.40(8) ?
C101 C105 . . 1.36(8) ?
C101 H101 . . .93(5) ?
C102 C103 . . 1.35(5) ?
C102 H102 . . .95(4) ?
C103 C104 . . 1.35(6) ?
C103 H103 . . .95(3) ?
C104 C105 . . 1.36(7) ?
C104 H104 . . .95(4) ?
C105 H105 . . .94(3) ?

loop_
_geom_contact_atom_site_label_1
_geom_contact_atom_site_label_2
_geom_contact_distance
_geom_contact_site_symmetry_1
_geom_contact_site_symmetry_2
_geom_contact_publ_flag
Ru1 Ni3' 4.132(8) . '4 756' ?
Ru1 S 3.883(4) . '4 756' ?
Ru1 C01 3.471(18) . . ?
Ru1 O11 3.012(13) . . ?
Ru1 O12 2.987(13) . . ?
Ru1 C22 3.518(17) . . ?
Ru1 C1 3.12(3) . '4 756' ?
Ru1 C2 2.99(3) . '4 756' ?
Ru1 C111 3.547(15) . . ?
Ru1 C121 3.589(17) . . ?
Ru1 C105 3.68(6) . . ?
Ru2 Ni3' 4.091(7) . . ?
Ru2 S 3.907(4) . . ?
Ru2 C01 3.440(18) . '4 756' ?
Ru2 C11 3.475(17) . . ?
Ru2 O21 3.008(11) . . ?
Ru2 O22 3.001(13) . . ?
Ru2 C1 3.15(3) . . ?
Ru2 C2 2.93(3) . '4 756' ?
Ru2 C111 3.537(15) . . ?
Ru2 C121 3.605(16) . . ?
Ru2 C103 3.58(4) . '4 756' ?
Ni3 S 3.506(10) . . ?
Ni3 C11 3.230(19) . . ?
Ni3 C21 3.341(19) . '4 756' ?
Ni3 C22 3.21(2) . '4 756' ?
Ni3 C1 3.25(3) . '4 756' ?
Ni3 C2 2.55(4) . . ?
Ni3 C2 2.64(4) . '4 756' ?
Ni3 H101 2.675(9) . . ?
Ni3 H102 2.834(9) . . ?
Ni3 H103 2.567(7) . . ?
Ni3 H104 2.401(6) . . ?
Ni3 H105 2.620(8) . . ?
Ni3' Ni3' 3.471(9) . '4 756' ?
Ni3' S 3.491(10) . . ?
Ni3' C11 3.097(19) . . ?
Ni3' C22 3.11(2) . '4 756' ?
Ni3' C1 2.59(3) . '4 756' ?
Ni3' C104 2.47(5) . . ?
Ni3' H101 2.523(9) . . ?
Ni3' H102 2.857(9) . . ?
S S 3.151(6) . '4 756' ?
S C12 3.09(2) . . ?
S C21 3.080(17) . '4 756' ?
S C1 2.98(3) . . ?
S C2 3.16(3) . '4 756' ?
S C2 3.12(3) . . ?
S P 3.411(6) . '4 756' ?
S P 3.449(6) . . ?
S H01a 2.391(4) . . ?
S H01b 2.392(4) . . ?
S H01c 2.384(4) . . ?
C11 C12 2.56(2) . . ?
C11 C22 2.97(2) . . ?
C11 C2 2.89(3) . . ?
C11 P 2.995(17) . . ?
C12 P 3.216(18) . . ?
C21 C22 2.58(2) . . ?
C22 C2 2.93(4) . . ?
C22 P 3.042(18) . . ?
P C112 2.783(19) . . ?
P C116 2.779(18) . . ?
P C122 2.72(2) . . ?
P C126 2.78(2) . . ?
C111 C113 2.41(3) . . ?
C111 C114 2.75(3) . . ?
C111 C115 2.37(3) . . ?
C111 C121 2.78(2) . . ?
C111 H112 2.041(16) . . ?
C111 H116 2.090(15) . . ?
C112 C114 2.36(3) . . ?
C112 C115 2.69(3) . . ?
C112 C116 2.35(3) . . ?
C112 H113 2.121(18) . . ?
C113 C115 2.34(3) . . ?
C113 C116 2.75(3) . . ?
C113 H112 2.03(2) . . ?
C113 H114 2.08(2) . . ?
C114 C116 2.35(3) . . ?
C114 H113 2.09(3) . . ?
C114 H115 1.93(3) . . ?
C115 H114 2.03(2) . . ?
C115 H116 2.03(2) . . ?
C116 H115 2.104(18) . . ?
C121 C123 2.33(3) . . ?
C121 C124 2.72(3) . . ?
C121 C125 2.41(3) . . ?
C121 H122 2.081(18) . . ?
C121 H126 2.106(18) . . ?
C122 C124 2.36(3) . . ?
C122 C125 2.74(3) . . ?
C122 C126 2.32(3) . . ?
C122 H123 2.082(19) . . ?
C123 C125 2.30(4) . . ?
C123 C126 2.66(3) . . ?
C123 H122 2.09(3) . . ?
C123 H124 1.91(3) . . ?
C124 C126 2.35(4) . . ?
C124 H123 1.90(3) . . ?
C124 H125 2.02(3) . . ?
C125 H124 2.09(3) . . ?
C125 H126 2.11(3) . . ?
C126 H125 2.23(2) . . ?
C101 C103 2.29(7) . . ?
C101 C104 2.38(6) . . ?
C101 H102 2.08(8) . . ?
C101 H105 2.02(7) . . ?
C102 C104 2.22(6) . . ?
C102 C105 2.01(5) . . ?
C102 H101 2.13(4) . . ?
C102 H103 2.04(4) . . ?
C103 C105 2.04(5) . . ?
C103 H102 2.03(4) . . ?
C103 H104 2.08(3) . . ?
C104 H103 2.06(6) . . ?
C104 H105 1.98(5) . . ?
C105 H101 2.12(5) . . ?
C105 H104 2.12(6) . . ?
H01a H01b 1.55117(16) . . ?
H01a H01c 1.5523(2) . . ?
H01b H01c 1.5521(2) . . ?

loop_
_geom_hbond_atom_site_label_D
_geom_hbond_atom_site_label_H
_geom_hbond_atom_site_label_A
_geom_hbond_site_symmetry_D
_geom_hbond_site_symmetry_H
_geom_hbond_site_symmetry_A
_geom_hbond_distance_DH
_geom_hbond_distance_HA
_geom_hbond_distance_DA
_geom_hbond_angle_DHA
_geom_hbond_publ_flag
? ? ? ? ? ? ? ? ? ? ?

loop_
_geom_torsion_atom_site_label_1
_geom_torsion_atom_site_label_2
_geom_torsion_atom_site_label_3
_geom_torsion_atom_site_label_4
_geom_torsion_site_symmetry_1
_geom_torsion_site_symmetry_2
_geom_torsion_site_symmetry_3
_geom_torsion_site_symmetry_4
_geom_torsion
_geom_torsion_publ_flag
? ? ? ? ? ? ? ? ? ?
